data_1554429
loop_
_publ_author_name
'Yi, Xiao'
'Tang, Hongxia'
'Chen, Jing'
'Xu, Xiuling'
'Ma, Yongmin'

_publ_section_title
;
 Facile one-pot synthesis of a 3-azabicyclo[3.3.1]nonane scaffold by a
 tandem Mannich reaction
;
_journal_issue 20
_journal_name_full 'Organic Chemistry Frontiers'
_journal_page_first 3003
_journal_paper_doi 10.1039/C8QO00870A
_journal_volume 5
_journal_year 2018
_chemical_formula_moiety 'C33 H35 N1 O6'
_chemical_formula_sum 'C33 H35 N O6'
_chemical_formula_weight 541.64
_space_group_IT_number 14
_space_group_name_Hall '-P 2yn'
_space_group_name_H-M_alt 'P 1 21/n 1'
_symmetry_cell_setting monoclinic
_symmetry_space_group_name_Hall '-P 2yn'
_symmetry_space_group_name_H-M 'P 1 21/n 1'
_atom_sites_solution_hydrogens difmap
_atom_sites_solution_primary direct
_audit_update_record
;
2018-08-07 deposited with the CCDC.
2018-09-17 downloaded from the CCDC.
;
_cell_angle_alpha 90
_cell_angle_beta 91.5647(7)
_cell_angle_gamma 90
_cell_formula_units_Z 4
_cell_length_a 17.45405(14)
_cell_length_b 8.11896(7)
_cell_length_c 19.92900(15)
_cell_measurement_reflns_used 3015
_cell_measurement_temperature 100
_cell_measurement_theta_max 25.23
_cell_measurement_theta_min 2.27
_cell_volume 2823.06(4)
_computing_cell_refinement 'CrysAlis, (Oxford Diffraction, 2002)'
_computing_data_collection 'Xcalibur, (Oxford Diffraction, 2002)'
_computing_data_reduction 'CrysAlis, (Oxford Diffraction, 2002)'
_computing_molecular_graphics 'CAMERON (Watkin et al., 1996)'
_computing_publication_material 'CRYSTALS (Betteridge et al., 2003)'
_computing_structure_refinement 'CRYSTALS (Betteridge et al., 2003)'
_computing_structure_solution 'SIR92 (Altomare et al., 1994)'
_diffrn_ambient_temperature 100
_diffrn_measured_fraction_theta_full 0.988
_diffrn_measured_fraction_theta_max 0.971
_diffrn_measurement_device Area
_diffrn_measurement_device_type 'Oxford Diffraction XCALIBUR'
_diffrn_measurement_method \w/2\q
_diffrn_radiation_monochromator graphite
_diffrn_radiation_type 'Cu K\a'
_diffrn_radiation_wavelength 1.54184
_diffrn_reflns_av_R_equivalents 0.024
_diffrn_reflns_limit_h_max 21
_diffrn_reflns_limit_h_min -21
_diffrn_reflns_limit_k_max 8
_diffrn_reflns_limit_k_min -9
_diffrn_reflns_limit_l_max 24
_diffrn_reflns_limit_l_min -24
_diffrn_reflns_number 26315
_diffrn_reflns_theta_full 69.485
_diffrn_reflns_theta_max 75.528
_diffrn_reflns_theta_min 3.321
_diffrn_standards_number 0
_exptl_absorpt_coefficient_mu 0.707
_exptl_absorpt_correction_T_max 0.7538
_exptl_absorpt_correction_T_min 0.4933
_exptl_absorpt_correction_type multi-scan
_exptl_crystal_colour colourless
_exptl_crystal_density_diffrn 1.274
_exptl_crystal_density_method 'not measured'
_exptl_crystal_description rod/needle
_exptl_crystal_F_000 1152
_exptl_crystal_size_max 0.3
_exptl_crystal_size_mid 0.1
_exptl_crystal_size_min 0.1
_refine_diff_density_max 0.31
_refine_diff_density_min -0.18
_refine_ls_extinction_coef 90(30)
_refine_ls_extinction_method 'Larson (1970), Equation 22'
_refine_ls_goodness_of_fit_ref 1.0210
_refine_ls_hydrogen_treatment constr
_refine_ls_matrix_type full
_refine_ls_number_parameters 362
_refine_ls_number_reflns 5320
_refine_ls_number_restraints 0
_refine_ls_R_factor_all 0.0420
_refine_ls_R_factor_gt 0.0402
_refine_ls_shift/su_max 0.0004459
_refine_ls_shift/su_mean 0.0000428
_refine_ls_structure_factor_coef Fsqd
_refine_ls_weighting_details
;
 Method= Modified Sheldrick 
 w=1/[\s^2^(F^2^) + ( 0.05P)^2^ + 1.68P] 
 ,where P=(max(Fo^2^,0) + 2Fc^2^)/3 
;
_refine_ls_weighting_scheme calc
_refine_ls_wR_factor_all 0.1087
_refine_ls_wR_factor_gt 0.1047
_refine_ls_wR_factor_ref 0.1010
_reflns_limit_h_max 21
_reflns_limit_h_min -21
_reflns_limit_k_max 9
_reflns_limit_k_min 0
_reflns_limit_l_max 24
_reflns_limit_l_min 0
_reflns_number_gt 5456
_reflns_number_total 5681
_reflns_threshold_expression I>2.0\s(I)
_oxford_diffrn_Wilson_B_factor 1.73
_oxford_diffrn_Wilson_scale 0.01
_oxford_refine_ls_r_factor_ref 0.0389
_oxford_refine_ls_scale 9.0(3)
_oxford_reflns_number_all 5672
_oxford_reflns_threshold_expression_ref I>3.0\s(I)
_cod_data_source_file c8qo00870a2.cif
_cod_data_source_block 1
_cod_depositor_comments
;
The following automatic conversions were performed:

data item '_atom_sites_solution_primary' value 'Direct' was changed
to 'direct' in accordance with the
/home/saulius/struct/COD-crude-data/automatic-downloads/DataCite-retrospective/RSC/depositions/lib/dictionaries/cif_core.dic
dictionary named 'cif_core.dic' version 2.4.2 last updated on
2011-04-26.

data item '_symmetry_cell_setting' value 'Monoclinic' was changed to
'monoclinic' in accordance with the
/home/saulius/struct/COD-crude-data/automatic-downloads/DataCite-retrospective/RSC/depositions/lib/dictionaries/cif_core.dic
dictionary named 'cif_core.dic' version 2.4.2 last updated on
2011-04-26.

Automatic conversion script
Id: cif_fix_values 6909 2019-04-08 15:41:33Z antanas 
;
_cod_original_sg_symbol_H-M 'P 1 21/n 1 '
_cod_original_formula_sum 'C33 H35 N1 O6'
_cod_database_code 1554429

loop_
_space_group_symop_id
_space_group_symop_operation_xyz
1 x,y,z
2 -x,-y,-z
3 -x+1/2,y+1/2,-z+1/2
4 x+1/2,-y+1/2,z+1/2

loop_
_atom_site_label
_atom_site_type_symbol
_atom_site_fract_x
_atom_site_fract_y
_atom_site_fract_z
_atom_site_U_iso_or_equiv
_atom_site_occupancy
_atom_site_adp_type
_atom_site_refinement_flags_posn
O1 O 0.16952(6) 0.94558(12) 0.31668(5) 0.0269 1.0000 Uani .
C2 C 0.18339(7) 0.84658(16) 0.36099(6) 0.0192 1.0000 Uani .
C3 C 0.16782(7) 0.66627(16) 0.34708(6) 0.0203 1.0000 Uani .
C4 C 0.22214(8) 0.56598(17) 0.31777(6) 0.0233 1.0000 Uani .
C5 C 0.20387(9) 0.40470(18) 0.29958(7) 0.0295 1.0000 Uani .
C6 C 0.13077(9) 0.34530(17) 0.30995(7) 0.0316 1.0000 Uani .
C7 C 0.07582(9) 0.44351(18) 0.33890(7) 0.0287 1.0000 Uani .
C8 C 0.09467(8) 0.60360(16) 0.35796(6) 0.0227 1.0000 Uani .
O9 O 0.04529(5) 0.71098(12) 0.38713(5) 0.0284 1.0000 Uani .
C10 C -0.02746(10) 0.6487(2) 0.40466(13) 0.0555 1.0000 Uani .
C11 C 0.21823(7) 0.89868(15) 0.42890(6) 0.0185 1.0000 Uani .
C12 C 0.30132(7) 0.83194(16) 0.43226(6) 0.0193 1.0000 Uani .
C13 C 0.34241(7) 0.87027(16) 0.49922(6) 0.0193 1.0000 Uani .
C14 C 0.41972(7) 0.78624(16) 0.50421(6) 0.0211 1.0000 Uani .
O15 O 0.43738(6) 0.68419(12) 0.46244(5) 0.0287 1.0000 Uani .
C16 C 0.47478(7) 0.82085(16) 0.56216(6) 0.0209 1.0000 Uani .
C17 C 0.47419(7) 0.96086(17) 0.60435(7) 0.0232 1.0000 Uani .
O18 O 0.42018(6) 1.07805(12) 0.59150(5) 0.0301 1.0000 Uani .
C19 C 0.42198(9) 1.22722(19) 0.62994(8) 0.0335 1.0000 Uani .
C20 C 0.52835(8) 0.97474(18) 0.65713(7) 0.0272 1.0000 Uani .
C21 C 0.58254(8) 0.8522(2) 0.66808(7) 0.0295 1.0000 Uani .
C22 C 0.58482(8) 0.71553(19) 0.62659(7) 0.0283 1.0000 Uani .
C23 C 0.53125(7) 0.70137(17) 0.57410(6) 0.0236 1.0000 Uani .
C24 C 0.29363(7) 0.81678(15) 0.55901(6) 0.0195 1.0000 Uani .
C25 C 0.21048(7) 0.88165(15) 0.55346(6) 0.0183 1.0000 Uani .
C26 C 0.17378(7) 0.82280(15) 0.48648(6) 0.0186 1.0000 Uani .
C27 C 0.20542(8) 1.07079(16) 0.55585(6) 0.0215 1.0000 Uani .
N28 N 0.24180(6) 1.14884(13) 0.49911(5) 0.0215 1.0000 Uani .
C29 C 0.21317(7) 1.08708(16) 0.43421(6) 0.0212 1.0000 Uani .
C30 C 0.23332(9) 1.32721(17) 0.50203(7) 0.0293 1.0000 Uani .
C31 C 0.16335(7) 0.80382(16) 0.60932(6) 0.0202 1.0000 Uani .
O32 O 0.14505(6) 0.65930(12) 0.60575(5) 0.0284 1.0000 Uani .
C33 C 0.13484(7) 0.90504(16) 0.66694(6) 0.0206 1.0000 Uani .
C34 C 0.18551(7) 0.96366(16) 0.71713(6) 0.0212 1.0000 Uani .
O35 O 0.26084(5) 0.92371(12) 0.70854(5) 0.0255 1.0000 Uani .
C36 C 0.31508(8) 0.9757(2) 0.75926(7) 0.0304 1.0000 Uani .
C37 C 0.15817(8) 1.05171(17) 0.77141(7) 0.0250 1.0000 Uani .
C38 C 0.07996(8) 1.08239(17) 0.77474(7) 0.0278 1.0000 Uani .
C39 C 0.02902(8) 1.02552(18) 0.72574(7) 0.0284 1.0000 Uani .
C40 C 0.05676(8) 0.93560(17) 0.67221(7) 0.0253 1.0000 Uani .
H41 H 0.2713 0.6081 0.3098 0.0186 1.0000 Uiso R
H51 H 0.2426 0.3397 0.2796 0.0272 1.0000 Uiso R
H61 H 0.1200 0.2376 0.2968 0.0306 1.0000 Uiso R
H71 H 0.0260 0.4027 0.3453 0.0260 1.0000 Uiso R
H101 H -0.0548 0.7349 0.4266 0.0778 1.0000 Uiso R
H103 H -0.0214 0.5573 0.4347 0.0782 1.0000 Uiso R
H102 H -0.0557 0.6167 0.3647 0.0786 1.0000 Uiso R
H122 H 0.3282 0.8854 0.3965 0.0153 1.0000 Uiso R
H121 H 0.3001 0.7148 0.4252 0.0156 1.0000 Uiso R
H131 H 0.3509 0.9878 0.5021 0.0150 1.0000 Uiso R
H192 H 0.3804 1.2976 0.6138 0.0417 1.0000 Uiso R
H193 H 0.4691 1.2811 0.6228 0.0400 1.0000 Uiso R
H191 H 0.4167 1.2051 0.6772 0.0409 1.0000 Uiso R
H201 H 0.5280 1.0665 0.6850 0.0232 1.0000 Uiso R
H211 H 0.6173 0.8637 0.7037 0.0297 1.0000 Uiso R
H221 H 0.6226 0.6343 0.6330 0.0270 1.0000 Uiso R
H231 H 0.5335 0.6079 0.5472 0.0204 1.0000 Uiso R
H241 H 0.3180 0.8556 0.5994 0.0155 1.0000 Uiso R
H242 H 0.2910 0.6973 0.5593 0.0137 1.0000 Uiso R
H261 H 0.1224 0.8642 0.4858 0.0155 1.0000 Uiso R
H262 H 0.1746 0.7046 0.4850 0.0149 1.0000 Uiso R
H271 H 0.2318 1.1072 0.5970 0.0191 1.0000 Uiso R
H272 H 0.1509 1.0988 0.5565 0.0186 1.0000 Uiso R
H291 H 0.2434 1.1359 0.3991 0.0178 1.0000 Uiso R
H292 H 0.1591 1.1156 0.4280 0.0188 1.0000 Uiso R
H301 H 0.2599 1.3786 0.4665 0.0353 1.0000 Uiso R
H303 H 0.2544 1.3622 0.5438 0.0354 1.0000 Uiso R
H302 H 0.1801 1.3595 0.4979 0.0351 1.0000 Uiso R
H362 H 0.3651 0.9371 0.7480 0.0349 1.0000 Uiso R
H361 H 0.3149 1.0943 0.7630 0.0350 1.0000 Uiso R
H363 H 0.3010 0.9294 0.8005 0.0348 1.0000 Uiso R
H371 H 0.1925 1.0914 0.8038 0.0217 1.0000 Uiso R
H381 H 0.0641 1.1407 0.8115 0.0287 1.0000 Uiso R
H391 H -0.0233 1.0480 0.7290 0.0263 1.0000 Uiso R
H401 H 0.0236 0.8964 0.6382 0.0223 1.0000 Uiso R

loop_
_atom_site_aniso_label
_atom_site_aniso_U_11
_atom_site_aniso_U_22
_atom_site_aniso_U_33
_atom_site_aniso_U_23
_atom_site_aniso_U_13
_atom_site_aniso_U_12
O1 0.0353(5) 0.0230(5) 0.0220(5) 0.0047(4) -0.0055(4) 0.0012(4)
C2 0.0182(6) 0.0200(6) 0.0193(6) 0.0017(5) 0.0003(4) 0.0018(5)
C3 0.0247(6) 0.0206(6) 0.0153(5) 0.0017(5) -0.0046(5) 0.0022(5)
C4 0.0277(7) 0.0255(7) 0.0166(6) 0.0016(5) -0.0029(5) 0.0051(5)
C5 0.0447(8) 0.0250(7) 0.0185(6) -0.0014(5) -0.0049(6) 0.0109(6)
C6 0.0510(9) 0.0176(7) 0.0254(7) 0.0009(5) -0.0126(6) -0.0002(6)
C7 0.0338(7) 0.0244(7) 0.0272(7) 0.0050(5) -0.0092(6) -0.0052(6)
C8 0.0248(6) 0.0211(6) 0.0217(6) 0.0030(5) -0.0053(5) 0.0013(5)
O9 0.0199(5) 0.0271(5) 0.0383(5) 0.0001(4) 0.0004(4) 0.0007(4)
C10 0.0257(8) 0.0424(10) 0.0991(16) 0.0090(10) 0.0161(9) -0.0004(7)
C11 0.0216(6) 0.0162(6) 0.0178(6) 0.0009(4) -0.0013(5) 0.0004(5)
C12 0.0212(6) 0.0187(6) 0.0179(6) 0.0004(5) -0.0007(4) 0.0005(5)
C13 0.0208(6) 0.0175(6) 0.0194(6) -0.0018(5) -0.0016(5) 0.0005(5)
C14 0.0230(6) 0.0189(6) 0.0212(6) -0.0011(5) 0.0000(5) -0.0004(5)
O15 0.0297(5) 0.0291(5) 0.0269(5) -0.0101(4) -0.0049(4) 0.0083(4)
C16 0.0190(6) 0.0228(7) 0.0210(6) -0.0010(5) 0.0002(5) -0.0013(5)
C17 0.0205(6) 0.0244(7) 0.0247(6) -0.0021(5) 0.0009(5) -0.0035(5)
O18 0.0309(5) 0.0231(5) 0.0358(5) -0.0120(4) -0.0076(4) 0.0039(4)
C19 0.0376(8) 0.0254(7) 0.0376(8) -0.0129(6) 0.0025(6) -0.0013(6)
C20 0.0258(7) 0.0314(7) 0.0244(6) -0.0044(5) -0.0007(5) -0.0076(6)
C21 0.0227(7) 0.0415(8) 0.0241(7) 0.0016(6) -0.0046(5) -0.0076(6)
C22 0.0203(6) 0.0350(8) 0.0293(7) 0.0039(6) -0.0022(5) 0.0010(6)
C23 0.0217(6) 0.0261(7) 0.0231(6) -0.0004(5) 0.0016(5) 0.0006(5)
C24 0.0232(6) 0.0175(6) 0.0177(6) -0.0013(5) -0.0022(5) 0.0011(5)
C25 0.0218(6) 0.0153(6) 0.0179(6) 0.0007(4) -0.0001(5) 0.0006(5)
C26 0.0205(6) 0.0163(6) 0.0190(6) 0.0007(5) -0.0009(4) 0.0004(5)
C27 0.0264(6) 0.0169(6) 0.0214(6) -0.0006(5) 0.0033(5) 0.0011(5)
N28 0.0300(6) 0.0141(5) 0.0204(5) 0.0001(4) 0.0019(4) -0.0002(4)
C29 0.0254(6) 0.0179(6) 0.0202(6) 0.0029(5) -0.0003(5) 0.0011(5)
C30 0.0424(8) 0.0163(7) 0.0295(7) 0.0011(5) 0.0057(6) 0.0001(6)
C31 0.0223(6) 0.0196(6) 0.0185(6) 0.0009(5) -0.0028(5) 0.0004(5)
O32 0.0426(6) 0.0199(5) 0.0229(5) 0.0002(4) 0.0031(4) -0.0071(4)
C33 0.0255(6) 0.0177(6) 0.0186(6) 0.0034(5) 0.0020(5) 0.0005(5)
C34 0.0254(6) 0.0173(6) 0.0211(6) 0.0011(5) 0.0020(5) 0.0005(5)
O35 0.0235(5) 0.0302(5) 0.0227(5) -0.0081(4) -0.0029(4) 0.0027(4)
C36 0.0281(7) 0.0350(8) 0.0278(7) -0.0078(6) -0.0061(5) -0.0012(6)
C37 0.0326(7) 0.0216(7) 0.0208(6) -0.0019(5) 0.0021(5) -0.0014(5)
C38 0.0368(8) 0.0221(7) 0.0250(6) -0.0009(5) 0.0102(6) 0.0035(6)
C39 0.0261(7) 0.0292(7) 0.0301(7) 0.0051(6) 0.0067(5) 0.0045(6)
C40 0.0262(7) 0.0255(7) 0.0243(6) 0.0040(5) 0.0008(5) -0.0013(5)

loop_
_atom_type_symbol
_atom_type_scat_dispersion_real
_atom_type_scat_dispersion_imag
_atom_type_scat_Cromer_Mann_a1
_atom_type_scat_Cromer_Mann_b1
_atom_type_scat_Cromer_Mann_a2
_atom_type_scat_Cromer_Mann_b2
_atom_type_scat_Cromer_Mann_a3
_atom_type_scat_Cromer_Mann_b3
_atom_type_scat_Cromer_Mann_a4
_atom_type_scat_Cromer_Mann_b4
_atom_type_scat_Cromer_Mann_c
_atom_type_scat_source
C 0.0181 0.0091 2.3100 20.8439 1.0200 10.2075 1.5886 0.5687 0.8650 51.6512 0.2156 'International Tables Vol C 4.2.6.8 and 6.1.1.4'
H 0.0000 0.0000 0.4930 10.5109 0.3229 26.1257 0.1402 3.1424 0.0408 57.7998 0.0030 'International Tables Vol C 4.2.6.8 and 6.1.1.4'
N 0.0311 0.0180 12.2126 0.0057 3.1322 9.8933 2.0125 28.9975 1.1663 0.5826 -11.5290 'International Tables Vol C 4.2.6.8 and 6.1.1.4'
O 0.0492 0.0322 3.0485 13.2771 2.2868 5.7011 1.5463 0.3239 0.8670 32.9089 0.2508 'International Tables Vol C 4.2.6.8 and 6.1.1.4'

loop_
_geom_angle_atom_site_label_1
_geom_angle_atom_site_label_2
_geom_angle_atom_site_label_3
_geom_angle
_geom_angle_publ_flag
O1 C2 C3 118.43(11) yes
O1 C2 C11 121.85(12) yes
C3 C2 C11 119.69(10) yes
C2 C3 C4 121.50(12) yes
C2 C3 C8 118.97(11) yes
C4 C3 C8 119.24(12) yes
C3 C4 C5 120.39(13) yes
C3 C4 H41 119.6 no
C5 C4 H41 120.1 no
C4 C5 C6 119.58(13) yes
C4 C5 H51 118.0 no
C6 C5 H51 122.4 no
C5 C6 C7 120.86(13) yes
C5 C6 H61 117.7 no
C7 C6 H61 121.4 no
C6 C7 C8 119.37(14) yes
C6 C7 H71 120.4 no
C8 C7 H71 120.2 no
C3 C8 C7 120.55(13) yes
C3 C8 O9 115.05(11) yes
C7 C8 O9 124.40(13) yes
C8 O9 C10 117.15(12) yes
O9 C10 H101 108.2 no
O9 C10 H103 110.3 no
O9 C10 H102 109.6 no
H101 C10 H103 109.2 no
H101 C10 H102 108.9 no
H103 C10 H102 110.6 no
C2 C11 C12 106.92(10) yes
C2 C11 C26 110.77(10) yes
C2 C11 C29 108.33(10) yes
C12 C11 C26 108.65(10) yes
C12 C11 C29 113.65(10) yes
C26 C11 C29 108.52(10) yes
C11 C12 C13 112.52(10) yes
C11 C12 H122 106.5 no
C11 C12 H121 108.8 no
C13 C12 H122 109.0 no
C13 C12 H121 109.7 no
H122 C12 H121 110.3 no
C12 C13 C14 111.21(10) yes
C12 C13 C24 111.12(10) yes
C12 C13 H131 108.7 no
C14 C13 C24 109.38(10) yes
C14 C13 H131 107.9 no
C24 C13 H131 108.5 no
C13 C14 O15 120.19(11) yes
C13 C14 C16 120.98(11) yes
O15 C14 C16 118.78(12) yes
C14 C16 C17 126.16(12) yes
C14 C16 C23 115.61(11) yes
C17 C16 C23 118.22(12) yes
C16 C17 O18 117.85(11) yes
C16 C17 C20 119.73(12) yes
O18 C17 C20 122.42(12) yes
C17 O18 C19 119.09(11) yes
O18 C19 H192 108.4 no
O18 C19 H193 108.5 no
O18 C19 H191 111.3 no
H192 C19 H193 108.9 no
H192 C19 H191 109.9 no
H193 C19 H191 109.8 no
C17 C20 C21 120.31(13) yes
C17 C20 H201 119.9 no
C21 C20 H201 119.8 no
C20 C21 C22 120.78(12) yes
C20 C21 H211 118.6 no
C22 C21 H211 120.6 no
C21 C22 C23 119.09(13) yes
C21 C22 H221 120.9 no
C23 C22 H221 120.0 no
C16 C23 C22 121.85(13) yes
C16 C23 H231 120.6 no
C22 C23 H231 117.6 no
C13 C24 C25 112.66(10) yes
C13 C24 H241 108.4 no
C13 C24 H242 108.2 no
C25 C24 H241 110.1 no
C25 C24 H242 107.2 no
H241 C24 H242 110.2 no
C24 C25 C26 108.90(10) yes
C24 C25 C27 113.11(10) yes
C24 C25 C31 109.15(10) yes
C26 C25 C27 108.27(10) yes
C26 C25 C31 106.37(10) yes
C27 C25 C31 110.81(10) yes
C11 C26 H261 110.0 no
C11 C26 H262 111.8 no
C25 C26 C11 108.49(10) yes
C25 C26 H261 105.7 no
C25 C26 H262 109.3 no
H261 C26 H262 111.4 no
C25 C27 N28 112.54(10) yes
C25 C27 H271 107.6 no
C25 C27 H272 106.8 no
N28 C27 H271 108.4 no
N28 C27 H272 110.7 no
H271 C27 H272 110.8 no
C27 N28 C29 113.06(10) yes
C27 N28 C30 110.75(10) yes
C29 N28 C30 110.09(11) yes
C11 C29 N28 112.55(10) yes
C11 C29 H291 108.8 no
C11 C29 H292 106.6 no
N28 C29 H291 108.5 no
N28 C29 H292 109.6 no
H291 C29 H292 110.7 no
N28 C30 H301 110.7 no
N28 C30 H303 107.2 no
N28 C30 H302 111.4 no
H301 C30 H303 109.8 no
H301 C30 H302 107.7 no
H303 C30 H302 110.1 no
C25 C31 O32 119.88(11) yes
C25 C31 C33 121.44(11) yes
O32 C31 C33 118.58(11) yes
C31 C33 C34 120.94(11) yes
C31 C33 C40 119.93(12) yes
C34 C33 C40 119.08(12) yes
C33 C34 O35 114.84(11) yes
C33 C34 C37 120.43(12) yes
O35 C34 C37 124.72(12) yes
C34 O35 C36 117.46(10) yes
O35 C36 H362 109.1 no
O35 C36 H361 110.2 no
O35 C36 H363 108.4 no
H362 C36 H361 110.4 no
H362 C36 H363 109.5 no
H361 C36 H363 109.2 no
C34 C37 C38 119.13(13) yes
C34 C37 H371 119.4 no
C38 C37 H371 121.4 no
C37 C38 C39 121.32(13) yes
C37 C38 H381 116.5 no
C39 C38 H381 122.2 no
C38 C39 C40 119.12(13) yes
C38 C39 H391 119.7 no
C40 C39 H391 121.1 no
C33 C40 C39 120.91(13) yes
C33 C40 H401 118.2 no
C39 C40 H401 120.9 no

loop_
_geom_bond_atom_site_label_1
_geom_bond_atom_site_label_2
_geom_bond_distance
_geom_bond_publ_flag
O1 C2 1.2136(15) yes
C2 C3 1.5131(18) yes
C2 C11 1.5280(17) yes
C3 C4 1.3904(18) yes
C3 C8 1.3969(19) yes
C4 C5 1.393(2) yes
C4 H41 0.941 no
C5 C6 1.385(2) yes
C5 H51 0.954 no
C6 C7 1.385(2) yes
C6 H61 0.930 no
C7 C8 1.3911(19) yes
C7 H71 0.943 no
C8 O9 1.3669(17) yes
O9 C10 1.4191(19) yes
C10 H101 0.959 no
C10 H103 0.957 no
C10 H102 0.961 no
C11 C12 1.5479(17) yes
C11 C26 1.5320(16) yes
C11 C29 1.5360(17) yes
C12 C13 1.5297(16) yes
C12 H122 0.966 no
C12 H121 0.962 no
C13 C14 1.5128(17) yes
C13 C24 1.5456(17) yes
C13 H131 0.967 no
C14 O15 1.2200(16) yes
C14 C16 1.5085(17) yes
C16 C17 1.4140(18) yes
C16 C23 1.3987(19) yes
C17 O18 1.3587(16) yes
C17 C20 1.3995(18) yes
O18 C19 1.4329(16) yes
C19 H192 0.972 no
C19 H193 0.945 no
C19 H191 0.966 no
C20 C21 1.386(2) yes
C20 H201 0.929 no
C21 C22 1.385(2) yes
C21 H211 0.926 no
C22 C23 1.3886(19) yes
C22 H221 0.939 no
C23 H231 0.931 no
C24 C25 1.5450(17) yes
C24 H241 0.954 no
C24 H242 0.971 no
C25 C26 1.5407(16) yes
C25 C27 1.5390(17) yes
C25 C31 1.5380(17) yes
C26 H261 0.958 no
C26 H262 0.960 no
C27 N28 1.4570(16) yes
C27 H271 0.976 no
C27 H272 0.978 no
N28 C29 1.4625(16) yes
N28 C30 1.4571(16) yes
C29 H291 0.973 no
C29 H292 0.976 no
C30 H301 0.954 no
C30 H303 0.945 no
C30 H302 0.966 no
C31 O32 1.2177(16) yes
C31 C33 1.5076(17) yes
C33 C34 1.4003(18) yes
C33 C40 1.3919(19) yes
C34 O35 1.3695(16) yes
C34 C37 1.3918(18) yes
O35 C36 1.4295(16) yes
C36 H362 0.959 no
C36 H361 0.966 no
C36 H363 0.942 no
C37 C38 1.391(2) yes
C37 H371 0.926 no
C38 C39 1.382(2) yes
C38 H381 0.921 no
C39 C40 1.391(2) yes
C39 H391 0.936 no
C40 H401 0.935 no

loop_
_geom_hbond_atom_site_label_D
_geom_hbond_atom_site_label_H
_geom_hbond_atom_site_label_A
_geom_hbond_site_symmetry_A
_geom_hbond_angle_DHA
_geom_hbond_distance_DH
_geom_hbond_distance_HA
_geom_hbond_distance_DA
_geom_hbond_publ_flag
C6 H61 O1 1_545 139.94(4) 0.930 2.551 3.3170(19) yes
C19 H193 O15 2_676 140.35(4) 0.945 2.405 3.1905(19) yes
C23 H231 O15 2_666 148.44(4) 0.931 2.434 3.2636(19) yes
C24 H241 O35 . 129.33(4) 0.954 2.479 3.1709(19) yes
